data_7202435
loop_
_publ_author_name
'Costin-Hogan, Christina E.'
'Chen, Chun-Long'
'Hughes, Emma'
'Pickett, Austin'
'Valencia, Richard'
'Rath, Nigam P.'
'Beatty, Alicia M.'

_publ_section_title
;
 &#x201C;Reverse&#x201D; engineering: Toward 0-D cadmium halide
 clusters
;
_journal_issue 12
_journal_name_full CrystEngComm
_journal_page_first 1910
_journal_paper_doi 10.1039/b812504j
_journal_volume 10
_journal_year 2008
_chemical_formula_sum 'C12 H16 Cd1.5 Cl5 N2'
_chemical_formula_weight 533.99
_chemical_name_systematic
;
?
;
_space_group_IT_number 61
_symmetry_cell_setting orthorhombic
_symmetry_space_group_name_Hall '-P 2ac 2ab'
_symmetry_space_group_name_H-M 'P b c a'
_atom_sites_solution_hydrogens geom
_atom_sites_solution_primary direct
_atom_sites_solution_secondary difmap
_audit_creation_method SHELXL-97
_cell_angle_alpha 90.00
_cell_angle_beta 90.00
_cell_angle_gamma 90.00
_cell_formula_units_Z 8
_cell_length_a 19.275(3)
_cell_length_b 7.3987(11)
_cell_length_c 24.409(4)
_cell_measurement_temperature 297(2)
_cell_volume 3481.0(9)
_computing_cell_refinement 'Bruker SMART'
_computing_data_collection 'Bruker SMART'
_computing_data_reduction 'Bruker SAINT'
_computing_molecular_graphics 'Bruker SHELXTL'
_computing_publication_material 'Bruker SHELXTL'
_computing_structure_refinement 'SHELXL-97 (Sheldrick, 1997)'
_computing_structure_solution 'SHELXS-97 (Sheldrick, 1990)'
_diffrn_ambient_temperature 297(2)
_diffrn_measured_fraction_theta_full 1.000
_diffrn_measured_fraction_theta_max 1.000
_diffrn_measurement_device_type 'CCD area detector'
_diffrn_measurement_method 'phi and omega scans'
_diffrn_radiation_monochromator graphite
_diffrn_radiation_source 'fine-focus sealed tube'
_diffrn_radiation_type MoK\a
_diffrn_radiation_wavelength 0.71073
_diffrn_reflns_av_R_equivalents 0.0367
_diffrn_reflns_av_sigmaI/netI 0.0204
_diffrn_reflns_limit_h_max 22
_diffrn_reflns_limit_h_min -22
_diffrn_reflns_limit_k_max 8
_diffrn_reflns_limit_k_min -8
_diffrn_reflns_limit_l_max 29
_diffrn_reflns_limit_l_min -28
_diffrn_reflns_number 23989
_diffrn_reflns_theta_full 25.01
_diffrn_reflns_theta_max 25.01
_diffrn_reflns_theta_min 1.67
_exptl_absorpt_coefficient_mu 2.608
_exptl_absorpt_correction_type none
_exptl_crystal_colour Colorless
_exptl_crystal_density_diffrn 2.038
_exptl_crystal_density_method 'not measured'
_exptl_crystal_description Rod
_exptl_crystal_F_000 2072
_refine_diff_density_max 0.368
_refine_diff_density_min -0.430
_refine_diff_density_rms 0.107
_refine_ls_extinction_method none
_refine_ls_goodness_of_fit_ref 1.102
_refine_ls_hydrogen_treatment mixed
_refine_ls_matrix_type full
_refine_ls_number_parameters 187
_refine_ls_number_reflns 3071
_refine_ls_number_restraints 0
_refine_ls_restrained_S_all 1.102
_refine_ls_R_factor_all 0.0317
_refine_ls_R_factor_gt 0.0217
_refine_ls_shift/su_max 0.002
_refine_ls_shift/su_mean 0.000
_refine_ls_structure_factor_coef Fsqd
_refine_ls_weighting_details 'calc w=1/[\s^2^(Fo^2^)+(0.0232P)^2^+2.7101P] where P=(Fo^2^+2Fc^2^)/3'
_refine_ls_weighting_scheme calc
_refine_ls_wR_factor_gt 0.0493
_refine_ls_wR_factor_ref 0.0547
_reflns_number_gt 2577
_reflns_number_total 3071
_reflns_threshold_expression >2sigma(I)
_cod_data_source_file b812504j.txt
_cod_data_source_block compound3
_cod_depositor_comments
;
The following automatic conversions were performed:
'_symmetry_cell_setting' value 'Orthorhombic' changed to 'orthorhombic'
according to '/home/saulius/struct/CIF-dictionaries/cif_core.dic'
dictionary named 'cif_core.dic' version 2.4.1 from 2010-06-29.

Automatic conversion script
Id: cif_fix_enum 1527 2010-12-29 10:47:43Z saulius 
;
_cod_original_cell_volume 3480.9(9)
_cod_original_sg_symbol_H-M Pbca
_cod_database_code 7202435

loop_
_symmetry_equiv_pos_as_xyz
'x, y, z'
'-x+1/2, -y, z+1/2'
'-x, y+1/2, -z+1/2'
'x+1/2, -y+1/2, -z'
'-x, -y, -z'
'x-1/2, y, -z-1/2'
'x, -y-1/2, z-1/2'
'-x-1/2, y-1/2, z'

loop_
_atom_site_label
_atom_site_type_symbol
_atom_site_fract_x
_atom_site_fract_y
_atom_site_fract_z
_atom_site_U_iso_or_equiv
_atom_site_adp_type
_atom_site_occupancy
_atom_site_symmetry_multiplicity
_atom_site_calc_flag
_atom_site_refinement_flags
_atom_site_disorder_assembly
_atom_site_disorder_group
Cd1 Cd 0.836989(11) 0.02852(3) 0.559846(9) 0.03084(8) Uani 1 1 d . . .
Cd2 Cd 1.0000 0.0000 0.5000 0.03271(9) Uani 1 2 d S . .
Cl1 Cl 0.72762(4) -0.16238(11) 0.53896(3) 0.0408(2) Uani 1 1 d . . .
Cl2 Cl 0.93403(4) -0.23485(10) 0.56936(3) 0.03962(19) Uani 1 1 d . . .
Cl3 Cl 0.81623(5) 0.05449(13) 0.66048(3) 0.0473(2) Uani 1 1 d . . .
Cl4 Cl 0.95895(4) 0.25548(10) 0.56583(3) 0.03538(18) Uani 1 1 d . . .
Cl5 Cl 0.87866(4) 0.02571(11) 0.45775(3) 0.03585(18) Uani 1 1 d . . .
N1 N 0.85335(14) -0.5055(4) 0.65474(11) 0.0404(7) Uani 1 1 d . . .
H1A H 0.8399 -0.6277 0.6490 0.049 Uiso 1 1 d R . .
H2A H 0.8773 -0.4126 0.6290 0.049 Uiso 1 1 d R . .
H33A H 0.8085 -0.4722 0.6584 0.049 Uiso 1 1 d R . .
N2 N 0.89994(18) 0.0017(5) 0.96137(13) 0.0641(10) Uani 1 1 d . . .
H44A H 0.8766 -0.1022 0.9797 0.077 Uiso 1 1 d R . .
H44B H 0.9372 -0.0065 0.9666 0.077 Uiso 1 1 d R . .
H44C H 0.8972 0.0918 0.9766 0.077 Uiso 1 1 d R . .
C1 C 0.88983(15) -0.5028(4) 0.70792(13) 0.0312(7) Uani 1 1 d . . .
C2 C 0.95153(17) -0.5941(4) 0.71252(13) 0.0388(8) Uani 1 1 d . . .
H2C H 0.9701 -0.6547 0.6825 0.047 Uiso 1 1 calc R . .
C3 C 0.98543(18) -0.5946(5) 0.76207(14) 0.0439(8) Uani 1 1 d . . .
H3A H 1.0276 -0.6545 0.7655 0.053 Uiso 1 1 calc R . .
C4 C 0.95727(19) -0.5070(4) 0.80659(14) 0.0421(8) Uani 1 1 d . . .
H4A H 0.9799 -0.5099 0.8402 0.051 Uiso 1 1 calc R . .
C5 C 0.89550(18) -0.4152(5) 0.80128(14) 0.0419(8) Uani 1 1 d . . .
H5A H 0.8767 -0.3556 0.8314 0.050 Uiso 1 1 calc R . .
C6 C 0.86124(16) -0.4110(4) 0.75139(13) 0.0365(7) Uani 1 1 d . . .
H6A H 0.8199 -0.3475 0.7474 0.044 Uiso 1 1 calc R . .
C21 C 0.86342(17) -0.0077(4) 0.90879(13) 0.0356(7) Uani 1 1 d . . .
C22 C 0.89507(17) 0.0655(4) 0.86373(15) 0.0429(8) Uani 1 1 d . . .
H22A H 0.9384 0.1200 0.8666 0.051 Uiso 1 1 calc R . .
C23 C 0.8611(2) 0.0566(5) 0.81390(15) 0.0486(9) Uani 1 1 d . . .
H23A H 0.8818 0.1036 0.7825 0.058 Uiso 1 1 calc R . .
C24 C 0.7971(2) -0.0219(5) 0.81108(16) 0.0524(10) Uani 1 1 d . . .
H24A H 0.7743 -0.0283 0.7775 0.063 Uiso 1 1 calc R . .
C25 C 0.76581(18) -0.0913(5) 0.85683(17) 0.0500(9) Uani 1 1 d . . .
H25A H 0.7219 -0.1428 0.8542 0.060 Uiso 1 1 calc R . .
C26 C 0.79892(17) -0.0852(4) 0.90630(15) 0.0413(8) Uani 1 1 d . . .
H26A H 0.7782 -0.1325 0.9376 0.050 Uiso 1 1 calc R . .

loop_
_atom_site_aniso_label
_atom_site_aniso_U_11
_atom_site_aniso_U_22
_atom_site_aniso_U_33
_atom_site_aniso_U_23
_atom_site_aniso_U_13
_atom_site_aniso_U_12
Cd1 0.02685(13) 0.03480(13) 0.03086(14) 0.00045(9) 0.00459(9) 0.00060(9)
Cd2 0.02193(17) 0.03490(18) 0.0413(2) -0.00501(14) 0.00455(13) 0.00195(12)
Cl1 0.0387(4) 0.0402(4) 0.0435(5) 0.0019(4) -0.0021(4) -0.0142(4)
Cl2 0.0374(4) 0.0359(4) 0.0456(5) 0.0099(3) 0.0024(4) 0.0015(3)
Cl3 0.0449(5) 0.0679(6) 0.0290(4) 0.0017(4) 0.0002(4) -0.0102(4)
Cl4 0.0324(4) 0.0371(4) 0.0367(4) -0.0087(3) 0.0015(3) 0.0015(3)
Cl5 0.0270(4) 0.0528(5) 0.0277(4) -0.0026(3) -0.0011(3) 0.0023(3)
N1 0.0365(15) 0.0509(17) 0.0339(15) 0.0000(13) -0.0047(12) -0.0067(12)
N2 0.065(2) 0.082(3) 0.045(2) -0.0220(17) -0.0231(17) 0.0305(18)
C1 0.0299(16) 0.0332(16) 0.0305(16) 0.0009(13) 0.0013(13) -0.0072(13)
C2 0.0416(19) 0.0396(18) 0.0352(19) -0.0039(14) 0.0060(15) 0.0064(15)
C3 0.0400(19) 0.046(2) 0.046(2) 0.0033(16) -0.0032(16) 0.0095(16)
C4 0.052(2) 0.0390(19) 0.0349(19) 0.0043(14) -0.0090(16) -0.0035(16)
C5 0.049(2) 0.0425(19) 0.034(2) -0.0065(15) 0.0083(16) -0.0024(16)
C6 0.0291(17) 0.0414(18) 0.0390(19) -0.0043(15) 0.0049(14) 0.0015(14)
C21 0.0384(18) 0.0375(18) 0.0309(17) -0.0092(14) -0.0075(15) 0.0118(14)
C22 0.0317(18) 0.0396(19) 0.057(2) -0.0025(16) 0.0046(16) -0.0027(15)
C23 0.059(2) 0.051(2) 0.036(2) 0.0088(16) 0.0090(18) 0.0154(19)
C24 0.054(2) 0.060(2) 0.044(2) -0.0151(18) -0.0163(19) 0.023(2)
C25 0.0311(19) 0.049(2) 0.070(3) -0.017(2) -0.0054(18) -0.0027(16)
C26 0.044(2) 0.0356(18) 0.045(2) 0.0004(15) 0.0140(17) 0.0034(15)

loop_
_atom_type_symbol
_atom_type_description
_atom_type_scat_dispersion_real
_atom_type_scat_dispersion_imag
_atom_type_scat_source
C C 0.0033 0.0016 'International Tables Vol C Tables 4.2.6.8 and 6.1.1.4'
H H 0.0000 0.0000 'International Tables Vol C Tables 4.2.6.8 and 6.1.1.4'
N N 0.0061 0.0033 'International Tables Vol C Tables 4.2.6.8 and 6.1.1.4'
Cl Cl 0.1484 0.1585 'International Tables Vol C Tables 4.2.6.8 and 6.1.1.4'
Cd Cd -0.8075 1.2024 'International Tables Vol C Tables 4.2.6.8 and 6.1.1.4'

loop_
_geom_angle_atom_site_label_1
_geom_angle_atom_site_label_2
_geom_angle_atom_site_label_3
_geom_angle
_geom_angle_site_symmetry_1
_geom_angle_site_symmetry_3
_geom_angle_publ_flag
Cl3 Cd1 Cl1 96.04(3) . . ?
Cl3 Cd1 Cl5 170.53(3) . . ?
Cl1 Cd1 Cl5 93.33(3) . . ?
Cl3 Cd1 Cl1 92.72(3) . 8_765 ?
Cl1 Cd1 Cl1 92.878(16) . 8_765 ?
Cl5 Cd1 Cl1 88.16(3) . 8_765 ?
Cl3 Cd1 Cl2 94.68(3) . . ?
Cl1 Cd1 Cl2 100.75(3) . . ?
Cl5 Cd1 Cl2 82.20(2) . . ?
Cl1 Cd1 Cl2 163.69(3) 8_765 . ?
Cl3 Cd1 Cl4 92.06(3) . . ?
Cl1 Cd1 Cl4 171.36(3) . . ?
Cl5 Cd1 Cl4 78.66(2) . . ?
Cl1 Cd1 Cl4 83.73(3) 8_765 . ?
Cl2 Cd1 Cl4 81.50(3) . . ?
Cl3 Cd1 Cd2 124.32(2) . . ?
Cl1 Cd1 Cd2 128.40(2) . . ?
Cl5 Cd1 Cd2 47.265(17) . . ?
Cl1 Cd1 Cd2 113.35(2) 8_765 . ?
Cl2 Cd1 Cd2 50.794(18) . . ?
Cl4 Cd1 Cd2 47.232(16) . . ?
Cl5 Cd2 Cl5 180.0 5_756 . ?
Cl5 Cd2 Cl4 85.25(2) 5_756 5_756 ?
Cl5 Cd2 Cl4 94.75(2) . 5_756 ?
Cl5 Cd2 Cl4 94.75(2) 5_756 . ?
Cl5 Cd2 Cl4 85.25(2) . . ?
Cl4 Cd2 Cl4 180.00(3) 5_756 . ?
Cl5 Cd2 Cl2 97.34(3) 5_756 . ?
Cl5 Cd2 Cl2 82.66(3) . . ?
Cl4 Cd2 Cl2 93.55(3) 5_756 . ?
Cl4 Cd2 Cl2 86.45(3) . . ?
Cl5 Cd2 Cl2 82.66(3) 5_756 5_756 ?
Cl5 Cd2 Cl2 97.34(3) . 5_756 ?
Cl4 Cd2 Cl2 86.45(3) 5_756 5_756 ?
Cl4 Cd2 Cl2 93.55(3) . 5_756 ?
Cl2 Cd2 Cl2 180.0 . 5_756 ?
Cl5 Cd2 Cd1 48.61(2) 5_756 5_756 ?
Cl5 Cd2 Cd1 131.39(2) . 5_756 ?
Cl4 Cd2 Cd1 54.635(17) 5_756 5_756 ?
Cl4 Cd2 Cd1 125.365(17) . 5_756 ?
Cl2 Cd2 Cd1 129.920(17) . 5_756 ?
Cl2 Cd2 Cd1 50.080(17) 5_756 5_756 ?
Cl5 Cd2 Cd1 131.39(2) 5_756 . ?
Cl5 Cd2 Cd1 48.61(2) . . ?
Cl4 Cd2 Cd1 125.365(17) 5_756 . ?
Cl4 Cd2 Cd1 54.635(17) . . ?
Cl2 Cd2 Cd1 50.080(17) . . ?
Cl2 Cd2 Cd1 129.920(17) 5_756 . ?
Cd1 Cd2 Cd1 180.0 5_756 . ?
Cd1 Cl1 Cd1 144.56(4) . 8_755 ?
Cd1 Cl2 Cd2 79.13(2) . . ?
Cd2 Cl4 Cd1 78.13(2) . . ?
Cd2 Cl5 Cd1 84.12(2) . . ?
C2 C1 C6 121.8(3) . . ?
C2 C1 N1 118.6(3) . . ?
C6 C1 N1 119.6(3) . . ?
C1 C2 C3 119.0(3) . . ?
C2 C3 C4 120.4(3) . . ?
C5 C4 C3 119.9(3) . . ?
C4 C5 C6 120.4(3) . . ?
C1 C6 C5 118.4(3) . . ?
C22 C21 C26 122.3(3) . . ?
C22 C21 N2 118.1(3) . . ?
C26 C21 N2 119.6(3) . . ?
C21 C22 C23 118.5(3) . . ?
C24 C23 C22 119.5(3) . . ?
C23 C24 C25 121.1(3) . . ?
C26 C25 C24 120.2(3) . . ?
C25 C26 C21 118.5(3) . . ?

loop_
_geom_bond_atom_site_label_1
_geom_bond_atom_site_label_2
_geom_bond_distance
_geom_bond_site_symmetry_2
_geom_bond_publ_flag
Cd1 Cl3 2.4960(9) . ?
Cd1 Cl1 2.5881(8) . ?
Cd1 Cl5 2.6183(9) . ?
Cd1 Cl1 2.6535(8) 8_765 ?
Cd1 Cl2 2.7110(8) . ?
Cd1 Cl4 2.8927(8) . ?
Cd1 Cd2 3.4714(5) . ?
Cd2 Cl5 2.5632(8) 5_756 ?
Cd2 Cl5 2.5632(8) . ?
Cd2 Cl4 2.6040(8) 5_756 ?
Cd2 Cl4 2.6040(8) . ?
Cd2 Cl2 2.7391(8) . ?
Cd2 Cl2 2.7391(8) 5_756 ?
Cd2 Cd1 3.4714(5) 5_756 ?
Cl1 Cd1 2.6535(8) 8_755 ?
N1 C1 1.476(4) . ?
N2 C21 1.466(4) . ?
C1 C2 1.372(4) . ?
C1 C6 1.375(4) . ?
C2 C3 1.375(5) . ?
C3 C4 1.377(5) . ?
C4 C5 1.377(5) . ?
C5 C6 1.386(5) . ?
C21 C22 1.369(5) . ?
C21 C26 1.370(5) . ?
C22 C23 1.383(5) . ?
C23 C24 1.366(6) . ?
C24 C25 1.369(5) . ?
C25 C26 1.367(5) . ?
